data_7055682
loop_
_publ_author_name
'Yang, Qi'
'Ge, Jing'
'Gong, Qibing'
'Song, Xiaxia'
'Zhao, Jinwen'
'Wei, Qing'
'Xie, Gang'
'Chen, Sanping'
'Gao, Shengli'

_publ_section_title
;
 Two energetic complexes incorporating 3,5-dinitrobenzoic acid and azole
 ligands: microwave-assisted synthesis, favorable detonation properties,
 insensitivity and effects on the thermal decomposition of RDX
;
_journal_issue 9
_journal_name_full 'New J. Chem.'
_journal_page_first 7779
_journal_paper_doi 10.1039/C6NJ00197A
_journal_volume 40
_journal_year 2016
_chemical_formula_moiety 'C18 H16 Co N10 O16'
_chemical_formula_sum 'C18 H16 Co N10 O16'
_chemical_formula_weight 687.34
_chemical_name_systematic
; 
 ? 
;
_space_group_crystal_system monoclinic
_space_group_IT_number 14
_space_group_name_Hall '-P 2yn'
_space_group_name_H-M_alt 'P 1 21/n 1'
_symmetry_space_group_name_Hall '-P 2yn'
_symmetry_space_group_name_H-M 'P 1 21/n 1'
_atom_sites_solution_hydrogens geom
_atom_sites_solution_primary direct
_atom_sites_solution_secondary difmap
_audit_creation_method SHELXL-97
_audit_update_record
;
2016-06-06 deposited with the CCDC.
2016-07-06 downloaded from the CCDC.
;
_cell_angle_alpha 90.00
_cell_angle_beta 91.437(2)
_cell_angle_gamma 90.00
_cell_formula_units_Z 2
_cell_length_a 6.4175(7)
_cell_length_b 9.9444(11)
_cell_length_c 21.244(2)
_cell_measurement_reflns_used 2400
_cell_measurement_temperature 296(2)
_cell_measurement_theta_max 25.89
_cell_measurement_theta_min 2.26
_cell_volume 1355.3(2)
_computing_cell_refinement 'Bruker SMART'
_computing_data_collection 'Bruker SMART'
_computing_data_reduction 'Bruker SHELXTL'
_computing_molecular_graphics 'Bruker SHELXTL'
_computing_publication_material 'Bruker SHELXTL'
_computing_structure_refinement 'SHELXL-97 (Sheldrick, 1997)'
_computing_structure_solution 'SHELXS-97 (Sheldrick, 1990)'
_diffrn_ambient_temperature 296(2)
_diffrn_measured_fraction_theta_full 0.989
_diffrn_measured_fraction_theta_max 0.989
_diffrn_measurement_device_type 'CCD area detector'
_diffrn_measurement_method 'phi and omega scans'
_diffrn_radiation_monochromator graphite
_diffrn_radiation_source 'fine-focus sealed tube'
_diffrn_radiation_type MoK\a
_diffrn_radiation_wavelength 0.71073
_diffrn_reflns_av_R_equivalents 0.0339
_diffrn_reflns_av_unetI/netI 0.0438
_diffrn_reflns_limit_h_max 6
_diffrn_reflns_limit_h_min -7
_diffrn_reflns_limit_k_max 10
_diffrn_reflns_limit_k_min -12
_diffrn_reflns_limit_l_max 25
_diffrn_reflns_limit_l_min -25
_diffrn_reflns_number 7004
_diffrn_reflns_theta_full 25.89
_diffrn_reflns_theta_max 25.89
_diffrn_reflns_theta_min 2.26
_diffrn_standards_decay_% no
_diffrn_standards_interval_count no
_diffrn_standards_interval_time 'no standards in IP'
_diffrn_standards_number no
_exptl_absorpt_coefficient_mu 0.729
_exptl_absorpt_correction_T_max 0.9176
_exptl_absorpt_correction_T_min 0.8444
_exptl_absorpt_correction_type empirical
_exptl_absorpt_process_details sadabs
_exptl_crystal_colour Red
_exptl_crystal_density_diffrn 1.684
_exptl_crystal_density_method 'not measured'
_exptl_crystal_description Block
_exptl_crystal_F_000 698
_exptl_crystal_size_max 0.24
_exptl_crystal_size_mid 0.18
_exptl_crystal_size_min 0.12
_refine_diff_density_max 0.283
_refine_diff_density_min -0.299
_refine_diff_density_rms 0.057
_refine_ls_extinction_method none
_refine_ls_goodness_of_fit_ref 1.011
_refine_ls_hydrogen_treatment mixed
_refine_ls_matrix_type full
_refine_ls_number_parameters 229
_refine_ls_number_reflns 2603
_refine_ls_number_restraints 0
_refine_ls_restrained_S_all 1.011
_refine_ls_R_factor_all 0.0507
_refine_ls_R_factor_gt 0.0386
_refine_ls_shift/su_max 0.001
_refine_ls_shift/su_mean 0.000
_refine_ls_structure_factor_coef Fsqd
_refine_ls_weighting_details 'calc w=1/[\s^2^(Fo^2^)+(0.0520P)^2^+0.1000P] where P=(Fo^2^+2Fc^2^)/3'
_refine_ls_weighting_scheme calc
_refine_ls_wR_factor_gt 0.0934
_refine_ls_wR_factor_ref 0.0997
_reflns_number_gt 2066
_reflns_number_total 2603
_reflns_threshold_expression >2sigma(I)
_cod_data_source_file c6nj00197a2.cif
_cod_data_source_block 1
_cod_depositor_comments
;
The following automatic conversions were performed:

'_exptl_absorpt_correction_type' value 'Empirical' changed to
'empirical' according to
/usr/data/users/saulius/crontab/automatic-downloads/rss-feeds/RSC/lib/dictionaries/cif_core.dic
dictionary named 'cif_core.dic' version 2.4.2 from 2011-04-26.

Automatic conversion script
Id: cif_fix_values 4268 2015-11-12 08:31:59Z antanas 

 Adding full bibliography for 7055682--7055683.cif.
;
_cod_original_cell_volume 1355.3(3)
_cod_database_code 7055682

loop_
_symmetry_equiv_pos_as_xyz
'x, y, z'
'-x+1/2, y+1/2, -z+1/2'
'-x, -y, -z'
'x-1/2, -y-1/2, z-1/2'

loop_
_atom_site_label
_atom_site_type_symbol
_atom_site_fract_x
_atom_site_fract_y
_atom_site_fract_z
_atom_site_U_iso_or_equiv
_atom_site_adp_type
_atom_site_occupancy
_atom_site_symmetry_multiplicity
_atom_site_calc_flag
_atom_site_refinement_flags
Co1 Co 0.5000 0.5000 0.0000 0.02673(16) Uani 1 2 d S
O8 O 0.2673(3) 0.5894(2) 0.05509(10) 0.0361(4) Uani 1 1 d .
O1 O 1.1307(2) 0.84555(18) 0.02596(9) 0.0465(5) Uani 1 1 d .
N1 N 0.6652(3) 0.68099(19) -0.00616(9) 0.0321(5) Uani 1 1 d .
C2 C 0.9527(4) 0.8087(2) 0.00949(11) 0.0321(6) Uani 1 1 d .
N2 N 0.8675(3) 0.6860(2) 0.01616(11) 0.0414(6) Uani 1 1 d .
H2 H 0.9325 0.6185 0.0326 0.050 Uiso 1 1 calc R
N3 N 0.7975(3) 0.88191(19) -0.01887(9) 0.0315(5) Uani 1 1 d .
H4 H 0.8051 0.9649 -0.0299 0.038 Uiso 1 1 calc R
C1 C 0.6293(4) 0.8010(2) -0.02660(11) 0.0311(6) Uani 1 1 d .
C5 C 0.9641(4) 0.3480(3) 0.17543(12) 0.0365(6) Uani 1 1 d .
O3 O 0.9745(3) 0.4318(3) 0.40320(9) 0.0618(6) Uani 1 1 d .
N4 N 1.2831(4) 0.2305(3) 0.21261(12) 0.0518(6) Uani 1 1 d .
C8 C 0.8900(4) 0.4239(3) 0.29693(11) 0.0353(6) Uani 1 1 d .
O4 O 1.4132(3) 0.2176(3) 0.25473(11) 0.0751(7) Uani 1 1 d .
C9 C 0.6332(4) 0.4652(3) 0.13670(13) 0.0394(7) Uani 1 1 d .
C6 C 0.7887(4) 0.4233(3) 0.18788(11) 0.0337(6) Uani 1 1 d .
C7 C 0.7505(4) 0.4610(3) 0.24976(13) 0.0378(6) Uani 1 1 d .
C4 C 1.0970(4) 0.3123(3) 0.22477(12) 0.0357(6) Uani 1 1 d .
C3 C 1.0652(4) 0.3497(3) 0.28615(12) 0.0367(6) Uani 1 1 d .
N5 N 0.8533(4) 0.4684(3) 0.36186(11) 0.0492(6) Uani 1 1 d .
O6 O 0.4655(3) 0.5127(2) 0.15527(10) 0.0648(7) Uani 1 1 d .
O5 O 1.2979(4) 0.1807(3) 0.16075(11) 0.0856(9) Uani 1 1 d .
O7 O 0.6849(2) 0.44906(18) 0.08042(8) 0.0354(4) Uani 1 1 d .
O2 O 0.7071(4) 0.5411(3) 0.37116(11) 0.0911(9) Uani 1 1 d .
H8B H 0.265(6) 0.674(4) 0.0504(18) 0.098(15) Uiso 1 1 d .
H8A H 0.316(6) 0.577(4) 0.0914(19) 0.089(13) Uiso 1 1 d .
H7 H 0.641(4) 0.506(2) 0.2604(11) 0.024(6) Uiso 1 1 d .
H5 H 0.991(4) 0.320(3) 0.1343(13) 0.053(8) Uiso 1 1 d .
H3 H 1.157(4) 0.325(3) 0.3180(12) 0.039(7) Uiso 1 1 d .
H1 H 0.505(4) 0.831(2) -0.0435(11) 0.034(7) Uiso 1 1 d .

loop_
_atom_site_aniso_label
_atom_site_aniso_U_11
_atom_site_aniso_U_22
_atom_site_aniso_U_33
_atom_site_aniso_U_23
_atom_site_aniso_U_13
_atom_site_aniso_U_12
Co1 0.0257(3) 0.0218(3) 0.0323(3) 0.00394(19) -0.00904(19) -0.00505(18)
O8 0.0327(10) 0.0329(12) 0.0423(12) 0.0050(9) -0.0077(8) 0.0015(8)
O1 0.0302(9) 0.0279(10) 0.0804(14) 0.0079(9) -0.0185(9) -0.0074(8)
N1 0.0277(10) 0.0255(11) 0.0425(12) 0.0052(9) -0.0108(9) -0.0052(9)
C2 0.0297(13) 0.0220(13) 0.0442(15) 0.0046(10) -0.0064(11) -0.0022(10)
N2 0.0304(11) 0.0232(11) 0.0695(16) 0.0105(10) -0.0195(10) -0.0048(9)
N3 0.0302(10) 0.0197(10) 0.0442(12) 0.0072(9) -0.0058(9) -0.0031(8)
C1 0.0275(13) 0.0294(14) 0.0362(14) 0.0039(11) -0.0062(11) -0.0033(10)
C5 0.0407(14) 0.0416(16) 0.0270(14) -0.0004(11) -0.0044(11) -0.0017(12)
O3 0.0742(14) 0.0808(17) 0.0298(11) 0.0017(11) -0.0107(10) 0.0054(13)
N4 0.0481(15) 0.0587(17) 0.0484(16) 0.0039(13) -0.0028(12) 0.0155(12)
C8 0.0397(14) 0.0407(16) 0.0252(13) 0.0000(11) -0.0026(11) -0.0016(12)
O4 0.0565(14) 0.099(2) 0.0688(15) -0.0015(13) -0.0174(12) 0.0361(13)
C9 0.0386(15) 0.0403(16) 0.0386(16) 0.0034(12) -0.0114(12) -0.0013(12)
C6 0.0325(13) 0.0376(15) 0.0305(13) 0.0025(11) -0.0070(10) -0.0015(11)
C7 0.0344(15) 0.0417(16) 0.0372(15) -0.0006(12) -0.0008(12) 0.0073(12)
C4 0.0325(13) 0.0385(16) 0.0359(15) 0.0029(11) -0.0033(11) 0.0053(11)
C3 0.0384(14) 0.0420(16) 0.0294(14) 0.0060(12) -0.0070(11) 0.0002(12)
N5 0.0575(16) 0.0568(17) 0.0332(14) -0.0016(11) -0.0008(12) 0.0066(13)
O6 0.0476(12) 0.103(2) 0.0439(12) 0.0057(11) -0.0062(10) 0.0310(12)
O5 0.0930(18) 0.111(2) 0.0524(15) -0.0166(14) 0.0012(13) 0.0549(16)
O7 0.0347(9) 0.0391(10) 0.0318(10) 0.0037(8) -0.0094(8) -0.0027(8)
O2 0.097(2) 0.127(2) 0.0495(14) -0.0165(15) 0.0026(13) 0.0569(18)

loop_
_atom_type_symbol
_atom_type_description
_atom_type_scat_dispersion_real
_atom_type_scat_dispersion_imag
_atom_type_scat_source
C C 0.0033 0.0016 'International Tables Vol C Tables 4.2.6.8 and 6.1.1.4'
H H 0.0000 0.0000 'International Tables Vol C Tables 4.2.6.8 and 6.1.1.4'
N N 0.0061 0.0033 'International Tables Vol C Tables 4.2.6.8 and 6.1.1.4'
O O 0.0106 0.0060 'International Tables Vol C Tables 4.2.6.8 and 6.1.1.4'
Co Co 0.3494 0.9721 'International Tables Vol C Tables 4.2.6.8 and 6.1.1.4'

loop_
_geom_angle_atom_site_label_1
_geom_angle_atom_site_label_2
_geom_angle_atom_site_label_3
_geom_angle
_geom_angle_site_symmetry_1
_geom_angle_site_symmetry_3
N1 Co1 N1 180.00(11) 3_665 .
N1 Co1 O8 87.76(8) 3_665 .
N1 Co1 O8 92.24(8) . .
N1 Co1 O8 92.24(8) 3_665 3_665
N1 Co1 O8 87.76(8) . 3_665
O8 Co1 O8 180.00(9) . 3_665
N1 Co1 O7 91.05(7) 3_665 .
N1 Co1 O7 88.95(7) . .
O8 Co1 O7 92.48(7) . .
O8 Co1 O7 87.52(7) 3_665 .
N1 Co1 O7 88.95(7) 3_665 3_665
N1 Co1 O7 91.05(7) . 3_665
O8 Co1 O7 87.52(7) . 3_665
O8 Co1 O7 92.48(7) 3_665 3_665
O7 Co1 O7 180.0 . 3_665
Co1 O8 H8B 111(3) . .
Co1 O8 H8A 101(3) . .
H8B O8 H8A 105(4) . .
C1 N1 N2 104.01(19) . .
C1 N1 Co1 136.92(16) . .
N2 N1 Co1 119.07(14) . .
O1 C2 N2 127.7(2) . .
O1 C2 N3 128.6(2) . .
N2 C2 N3 103.69(19) . .
C2 N2 N1 112.34(19) . .
C2 N2 H2 123.8 . .
N1 N2 H2 123.8 . .
C1 N3 C2 107.95(19) . .
C1 N3 H4 126.0 . .
C2 N3 H4 126.0 . .
N1 C1 N3 112.0(2) . .
N1 C1 H1 125.7(15) . .
N3 C1 H1 122.3(15) . .
C4 C5 C6 119.0(2) . .
C4 C5 H5 120.2(17) . .
C6 C5 H5 120.8(17) . .
O5 N4 O4 123.9(3) . .
O5 N4 C4 117.8(2) . .
O4 N4 C4 118.3(2) . .
C3 C8 C7 123.0(2) . .
C3 C8 N5 118.0(2) . .
C7 C8 N5 119.0(2) . .
O6 C9 O7 126.7(2) . .
O6 C9 C6 115.8(2) . .
O7 C9 C6 117.5(2) . .
C5 C6 C7 119.3(2) . .
C5 C6 C9 122.4(2) . .
C7 C6 C9 118.3(2) . .
C8 C7 C6 119.2(2) . .
C8 C7 H7 117.7(16) . .
C6 C7 H7 123.1(16) . .
C3 C4 C5 123.1(2) . .
C3 C4 N4 117.1(2) . .
C5 C4 N4 119.8(2) . .
C8 C3 C4 116.5(2) . .
C8 C3 H3 122.2(16) . .
C4 C3 H3 121.3(16) . .
O2 N5 O3 123.3(2) . .
O2 N5 C8 118.5(2) . .
O3 N5 C8 118.2(2) . .
C9 O7 Co1 125.46(16) . .

loop_
_geom_bond_atom_site_label_1
_geom_bond_atom_site_label_2
_geom_bond_distance
_geom_bond_site_symmetry_2
Co1 N1 2.0946(18) 3_665
Co1 N1 2.0946(18) .
Co1 O8 2.1162(19) .
Co1 O8 2.1162(19) 3_665
Co1 O7 2.1169(16) .
Co1 O7 2.1169(16) 3_665
O8 H8B 0.85(4) .
O8 H8A 0.83(4) .
O1 C2 1.242(3) .
N1 C1 1.289(3) .
N1 N2 1.372(2) .
C2 N2 1.346(3) .
C2 N3 1.362(3) .
N2 H2 0.8600 .
N3 C1 1.353(3) .
N3 H4 0.8600 .
C1 H1 0.92(2) .
C5 C4 1.381(3) .
C5 C6 1.383(4) .
C5 H5 0.94(3) .
O3 N5 1.214(3) .
N4 O5 1.214(3) .
N4 O4 1.215(3) .
N4 C4 1.473(3) .
C8 C3 1.369(3) .
C8 C7 1.377(3) .
C8 N5 1.473(3) .
C9 O6 1.248(3) .
C9 O7 1.259(3) .
C9 C6 1.516(3) .
C6 C7 1.394(4) .
C7 H7 0.87(2) .
C4 C3 1.376(4) .
C3 H3 0.92(2) .
N5 O2 1.205(3) .

loop_
_geom_hbond_atom_site_label_D
_geom_hbond_atom_site_label_H
_geom_hbond_atom_site_label_A
_geom_hbond_distance_DH
_geom_hbond_distance_HA
_geom_hbond_distance_DA
_geom_hbond_angle_DHA
_geom_hbond_site_symmetry_A
C1 H1 O3 0.92(2) 2.62(2) 3.194(3) 121.4(18) 4_575
O8 H8A O6 0.83(4) 1.76(4) 2.568(3) 162(4) .
O8 H8B O1 0.85(4) 1.98(4) 2.759(3) 153(4) 1_455
N3 H4 O1 0.86 1.93 2.754(3) 159.8 3_775
N2 H2 O7 0.86 2.55 2.978(3) 112.2 .
N2 H2 O8 0.86 2.21 2.843(3) 130.5 1_655
N2 H2 O8 0.86 2.21 2.843(3) 130.5 1_655
N2 H2 O7 0.86 2.55 2.978(3) 112.2 .
N3 H4 O1 0.86 1.93 2.754(3) 159.8 3_775
O8 H8B O1 0.85(4) 1.98(4) 2.759(3) 153(4) 1_455
O8 H8A O6 0.83(4) 1.76(4) 2.568(3) 162(4) .
C1 H1 O3 0.92(2) 2.62(2) 3.194(3) 121.4(18) 4_575
